data_4104267
loop_
_publ_author_name
'Adri\'an Roca-Sabio'
'Marta Mato-Iglesias'
'David Esteban-G\'omez'
'\'Eva T\'oth'
'Andr\'es de Blas'
'Carlos Platas-Iglesias'
'Teresa Rodr\'iguez-Blas'

_publ_section_title
;
 Macrocyclic Receptor Exhibiting Unprecedented Selectivity for Light
 Lanthanides
;
_journal_name_full 'Journal of the American Chemical Society'
_journal_page_first 3331
_journal_page_last 3341
_journal_paper_doi 10.1021/ja808534w
_journal_volume 131
_journal_year 2009
_chemical_compound_source 'synthesis as described'
_chemical_formula_moiety 'C26 H34 N4 O8 Yb, 2(C6 H16 N), 3(Cl O4), H2 O'
_chemical_formula_sum 'C38 H68 Cl3 N6 O21 Yb'
_chemical_formula_weight 1224.37
_chemical_name_systematic
;
 ?
;
_space_group_IT_number 14
_symmetry_cell_setting monoclinic
_symmetry_Int_Tables_number 14
_symmetry_space_group_name_Hall '-P 2ybc'
_symmetry_space_group_name_H-M 'P 1 21/c 1'
_atom_sites_solution_hydrogens geom
_atom_sites_solution_primary direct
_atom_sites_solution_secondary difmap
_audit_conform_dict_location ftp://ftp.iucr.org/pub/cif_core.dic
_audit_conform_dict_name cif_core.dic
_audit_conform_dict_version 2.3
_audit_creation_date 2008-05-29T10:14:53-00:00
_audit_creation_method 'WinGX routine CIF_UPDATE'
_cell_angle_alpha 90
_cell_angle_beta 93.825(2)
_cell_angle_gamma 90
_cell_formula_units_Z 4
_cell_length_a 14.8493(8)
_cell_length_b 22.4655(9)
_cell_length_c 14.9641(8)
_cell_measurement_reflns_used 1939
_cell_measurement_temperature 100.0(2)
_cell_measurement_theta_max 29.808
_cell_measurement_theta_min 2.6045
_cell_measurement_wavelength 0.71073
_cell_volume 4980.9(4)
_computing_cell_refinement 'BRUKER APEX2'
_computing_data_collection 'BRUKER APEX2'
_computing_molecular_graphics 'Ortep-3 for Windows (Farrugia, 1997)'
_computing_publication_material 'WinGX publication routines (Farrugia, 1999)'
_computing_structure_refinement 'SHELXL-97 (Sheldrick, 1997)'
_computing_structure_solution DIRDIF99
_diffrn_ambient_temperature 100.0(2)
_diffrn_measured_fraction_theta_full 0.999
_diffrn_measured_fraction_theta_max 0.999
_diffrn_measurement_device_type 'Bruker X8 KappaAPEXII CCD'
_diffrn_measurement_method 'omega and phi scans'
_diffrn_radiation_monochromator graphite
_diffrn_radiation_probe x-ray
_diffrn_radiation_source 'fine-focus sealed tube'
_diffrn_radiation_type MoK\a
_diffrn_radiation_wavelength 0.71073
_diffrn_reflns_av_R_equivalents 0.0473
_diffrn_reflns_av_unetI/netI 0.0393
_diffrn_reflns_limit_h_max 20
_diffrn_reflns_limit_h_min -20
_diffrn_reflns_limit_k_max 31
_diffrn_reflns_limit_k_min 0
_diffrn_reflns_limit_l_max 20
_diffrn_reflns_limit_l_min 0
_diffrn_reflns_number 13982
_diffrn_reflns_theta_full 29.57
_diffrn_reflns_theta_max 29.57
_diffrn_reflns_theta_min 1.37
_exptl_absorpt_coefficient_mu 2.121
_exptl_absorpt_correction_T_max 0.775
_exptl_absorpt_correction_T_min 0.577
_exptl_absorpt_correction_type multi-scan
_exptl_absorpt_process_details
;
SABADS, Bruker-AXS  Version 2004/1
;
_exptl_crystal_colour colourless
_exptl_crystal_density_diffrn 1.633
_exptl_crystal_density_method 'not measured'
_exptl_crystal_description prism
_exptl_crystal_F_000 2508
_exptl_crystal_size_max 0.28
_exptl_crystal_size_mid 0.12
_exptl_crystal_size_min 0.12
_refine_diff_density_max 1.228
_refine_diff_density_min -0.729
_refine_diff_density_rms 0.11
_refine_ls_extinction_method none
_refine_ls_goodness_of_fit_ref 1.026
_refine_ls_hydrogen_treatment constr
_refine_ls_matrix_type full
_refine_ls_number_parameters 646
_refine_ls_number_reflns 13982
_refine_ls_number_restraints 104
_refine_ls_restrained_S_all 1.025
_refine_ls_R_factor_all 0.0481
_refine_ls_R_factor_gt 0.0325
_refine_ls_shift/su_max 0.001
_refine_ls_shift/su_mean 0
_refine_ls_structure_factor_coef Fsqd
_refine_ls_weighting_details 'calc w=1/[\s^2^(Fo^2^)+(0.0266P)^2^+7.2570P] where P=(Fo^2^+2Fc^2^)/3'
_refine_ls_weighting_scheme calc
_refine_ls_wR_factor_gt 0.0659
_refine_ls_wR_factor_ref 0.0713
_reflns_number_gt 11265
_reflns_number_total 13982
_reflns_threshold_expression >2sigma(I)
_cod_data_source_file ja808534w_si_003.cif
_cod_data_source_block uc03tb1n
_cod_original_sg_symbol_H-M 'P 21/c'
_cod_database_code 4104267

loop_
_symmetry_equiv_pos_as_xyz
'x, y, z'
'-x, y+1/2, -z+1/2'
'-x, -y, -z'
'x, -y-1/2, z-1/2'

loop_
_atom_site_label
_atom_site_type_symbol
_atom_site_fract_x
_atom_site_fract_y
_atom_site_fract_z
_atom_site_U_iso_or_equiv
_atom_site_adp_type
_atom_site_occupancy
_atom_site_symmetry_multiplicity
_atom_site_calc_flag
_atom_site_refinement_flags
_atom_site_disorder_assembly
_atom_site_disorder_group
C1 C 0.32091(18) -0.13113(11) 0.27111(18) 0.0153(5) Uani 1 1 d . D .
C2 C 0.35552(18) -0.09613(12) 0.35214(17) 0.0158(5) Uani 1 1 d . D .
C3 C 0.4254(2) -0.11574(13) 0.4108(2) 0.0237(6) Uani 1 1 d . . .
H3 H 0.4593 -0.1503 0.3984 0.028 Uiso 1 1 calc R . .
C4 C 0.4440(2) -0.08281(15) 0.4886(2) 0.0307(7) Uani 1 1 d . . .
H4 H 0.4928 -0.0939 0.5296 0.037 Uiso 1 1 calc R . .
C5 C 0.3919(2) -0.03448(14) 0.50610(19) 0.0283(7) Uani 1 1 d . . .
H5 H 0.4022 -0.0131 0.5606 0.034 Uiso 1 1 calc R . .
C6 C 0.3237(2) -0.01683(13) 0.44313(18) 0.0207(6) Uani 1 1 d . D .
C8 C 0.1180(3) -0.01817(17) 0.4454(3) 0.0435(10) Uani 1 1 d . D .
H8A H 0.057 -0.0012 0.4502 0.052 Uiso 1 1 calc R . .
H8B H 0.1433 -0.0274 0.5067 0.052 Uiso 1 1 calc R . .
C9 C 0.1101(2) -0.07525(14) 0.39165(19) 0.0260(7) Uani 1 1 d . D .
H9A H 0.166 -0.0991 0.401 0.031 Uiso 1 1 calc R . .
H9B H 0.0588 -0.0994 0.4103 0.031 Uiso 1 1 calc R . .
C10 C 0.0389(2) -0.09895(17) 0.2483(2) 0.0330(8) Uani 1 1 d . D .
H10A H -0.0167 -0.1074 0.279 0.04 Uiso 1 1 calc R . .
H10B H 0.0707 -0.1369 0.2388 0.04 Uiso 1 1 calc R . .
C11 C 0.0169(2) -0.0680(2) 0.1611(2) 0.0436(10) Uani 1 1 d U D .
H11A H -0.0204 -0.0942 0.1204 0.052 Uiso 1 1 calc R . .
H11B H -0.0179 -0.0313 0.1712 0.052 Uiso 1 1 calc R . .
C13 C 0.1997(2) -0.09049(16) 0.0161(2) 0.0296(7) Uani 1 1 d U . .
H13A H 0.2284 -0.1288 0.002 0.036 Uiso 1 1 calc R A 1
H13B H 0.1755 -0.0728 -0.0412 0.036 Uiso 1 1 calc R A 1
C14 C 0.2826(2) 0.00147(15) -0.0018(2) 0.0327(8) Uani 1 1 d U . .
H14A H 0.281 -0.0118 -0.065 0.039 Uiso 1 1 calc R B 1
H14B H 0.3422 0.0198 0.0136 0.039 Uiso 1 1 calc R B 1
C16 C 0.1388(3) 0.10816(15) 0.1015(3) 0.0412(9) Uani 1 1 d U . .
H16A H 0.0805 0.0994 0.068 0.049 Uiso 1 1 calc R C 1
H16B H 0.1658 0.1432 0.0733 0.049 Uiso 1 1 calc R C 1
C17A C 0.1205(4) 0.1239(2) 0.2044(4) 0.0295(14) Uani 0.561(5) 1 d PU D 1
H17A H 0.1748 0.1406 0.2372 0.035 Uiso 0.561(5) 1 calc PR D 1
H17B H 0.0693 0.1518 0.2082 0.035 Uiso 0.561(5) 1 calc PR D 1
C18 C 0.0575(2) 0.07977(17) 0.3176(3) 0.0469(11) Uani 1 1 d U D .
H18A H 0.0132 0.0485 0.3307 0.056 Uiso 1 1 calc R . .
H18B H 0.025 0.1181 0.3104 0.056 Uiso 1 1 calc R . .
C19 C 0.1284(2) 0.08413(16) 0.3937(3) 0.0431(10) Uani 1 1 d . D .
H19A H 0.1718 0.1161 0.3814 0.052 Uiso 1 1 calc R . .
H19B H 0.0998 0.0943 0.4497 0.052 Uiso 1 1 calc R . .
C20 C 0.35611(19) -0.08146(13) 0.07409(18) 0.0209(6) Uani 1 1 d . . .
H20A H 0.3843 -0.0882 0.0168 0.025 Uiso 1 1 calc R D .
H20B H 0.3456 -0.1207 0.1017 0.025 Uiso 1 1 calc R . .
C21 C 0.41833(18) -0.04501(12) 0.13572(17) 0.0162(5) Uani 1 1 d . D .
C22 C 0.51159(19) -0.04933(13) 0.13580(18) 0.0206(6) Uani 1 1 d . . .
H22 H 0.5385 -0.077 0.0976 0.025 Uiso 1 1 calc R D .
C23 C 0.56495(18) -0.01311(14) 0.19195(19) 0.0218(6) Uani 1 1 d . D .
H23 H 0.6288 -0.0171 0.1953 0.026 Uiso 1 1 calc R . .
C24 C 0.52404(17) 0.02922(12) 0.24355(17) 0.0164(5) Uani 1 1 d . . .
H24 H 0.559 0.0561 0.2805 0.02 Uiso 1 1 calc R D .
C25 C 0.43117(17) 0.03084(12) 0.23928(16) 0.0127(5) Uani 1 1 d . D .
C26 C 0.37830(18) 0.07667(11) 0.28872(17) 0.0140(5) Uani 1 1 d . . .
C27 C 0.17139(19) 0.18613(13) 0.8345(2) 0.0231(6) Uani 1 1 d . . .
H27A H 0.1934 0.1679 0.8921 0.028 Uiso 1 1 calc R . .
H27B H 0.1439 0.1542 0.7961 0.028 Uiso 1 1 calc R . .
C28 C 0.1002(2) 0.23135(16) 0.8520(3) 0.0419(9) Uani 1 1 d . . .
H28A H 0.0506 0.2119 0.8807 0.063 Uiso 1 1 calc R . .
H28B H 0.0772 0.2491 0.7952 0.063 Uiso 1 1 calc R . .
H28C H 0.1264 0.2625 0.8915 0.063 Uiso 1 1 calc R . .
C29 C 0.2259(2) 0.23114(17) 0.6950(2) 0.0369(8) Uani 1 1 d . . .
H29A H 0.2737 0.2581 0.6758 0.044 Uiso 1 1 calc R . .
H29B H 0.169 0.2542 0.6937 0.044 Uiso 1 1 calc R . .
C30 C 0.2144(3) 0.1805(2) 0.6284(2) 0.0512(11) Uani 1 1 d . . .
H30A H 0.1988 0.1966 0.5685 0.077 Uiso 1 1 calc R . .
H30B H 0.166 0.154 0.6457 0.077 Uiso 1 1 calc R . .
H30C H 0.2709 0.158 0.6278 0.077 Uiso 1 1 calc R . .
C31 C 0.32965(19) 0.16989(13) 0.7980(2) 0.0218(6) Uani 1 1 d . . .
H31A H 0.3156 0.134 0.7614 0.026 Uiso 1 1 calc R . .
H31B H 0.3401 0.1572 0.8612 0.026 Uiso 1 1 calc R . .
C32 C 0.4148(2) 0.19840(15) 0.7676(2) 0.0327(8) Uani 1 1 d . . .
H32A H 0.4646 0.1697 0.7736 0.049 Uiso 1 1 calc R . .
H32B H 0.4299 0.2334 0.8046 0.049 Uiso 1 1 calc R . .
H32C H 0.4051 0.2105 0.7047 0.049 Uiso 1 1 calc R . .
C7 C 0.2617(2) 0.03475(14) 0.4580(2) 0.0256(7) Uani 1 1 d . D .
H7A H 0.2502 0.0373 0.5223 0.031 Uiso 1 1 calc R . .
H7B H 0.2908 0.0723 0.4407 0.031 Uiso 1 1 calc R . .
C48 C 0.8073(2) 0.22506(15) 0.3468(2) 0.0309(7) Uani 1 1 d . . .
H48A H 0.8046 0.2548 0.3953 0.037 Uiso 1 1 calc R . .
H48B H 0.8444 0.242 0.3006 0.037 Uiso 1 1 calc R . .
C51 C 0.7153(2) 0.17484(14) 0.2246(2) 0.0311(7) Uani 1 1 d . . .
H51A H 0.7673 0.186 0.19 0.037 Uiso 1 1 calc R . .
H51B H 0.724 0.133 0.2443 0.037 Uiso 1 1 calc R . .
C59 C 0.6482(2) 0.19287(15) 0.3697(2) 0.0332(8) Uani 1 1 d . . .
H59A H 0.6688 0.1539 0.3941 0.04 Uiso 1 1 calc R . .
H59B H 0.5887 0.1869 0.337 0.04 Uiso 1 1 calc R . .
C63 C 0.6377(3) 0.23528(16) 0.4459(3) 0.0455(10) Uani 1 1 d . . .
H63A H 0.594 0.2191 0.4858 0.068 Uiso 1 1 calc R . .
H63B H 0.616 0.2737 0.4222 0.068 Uiso 1 1 calc R . .
H63C H 0.6961 0.2407 0.4794 0.068 Uiso 1 1 calc R . .
C64 C 0.6303(3) 0.17929(16) 0.1651(2) 0.0424(9) Uani 1 1 d . . .
H64A H 0.6345 0.1529 0.1134 0.064 Uiso 1 1 calc R . .
H64B H 0.6221 0.2204 0.1443 0.064 Uiso 1 1 calc R . .
H64C H 0.5788 0.1674 0.1987 0.064 Uiso 1 1 calc R . .
C65 C 0.8529(3) 0.16965(17) 0.3845(3) 0.0485(11) Uani 1 1 d . . .
H65A H 0.9134 0.1797 0.4102 0.073 Uiso 1 1 calc R . .
H65B H 0.8576 0.1403 0.3366 0.073 Uiso 1 1 calc R . .
H65C H 0.8173 0.1529 0.4313 0.073 Uiso 1 1 calc R . .
Cl1 Cl 0.81886(4) 0.00206(3) 0.27246(4) 0.01721(13) Uani 1 1 d . . .
Cl2 Cl 0.39865(6) 0.19164(4) 0.05462(5) 0.03241(18) Uani 1 1 d . . .
Cl3 Cl 0.93441(6) 0.24440(4) 0.09830(6) 0.0399(2) Uani 1 1 d . . .
N1 N 0.30847(15) -0.04624(10) 0.36557(14) 0.0153(4) Uani 1 1 d . . .
N2 N 0.17627(17) 0.02707(12) 0.40481(19) 0.0284(6) Uani 1 1 d . . .
N3 N 0.26988(16) -0.05030(11) 0.05707(15) 0.0203(5) Uani 1 1 d U D .
N4 N 0.37880(14) -0.00666(10) 0.18957(14) 0.0136(4) Uani 1 1 d . . .
N5 N 0.25013(16) 0.21165(11) 0.78994(17) 0.0207(5) Uani 1 1 d . . .
H5N H 0.2674 0.2458 0.8218 0.025 Uiso 1 1 calc R . .
N6 N 0.71356(16) 0.21456(10) 0.30614(16) 0.0206(5) Uani 1 1 d . . .
H6N H 0.6922 0.2513 0.2856 0.025 Uiso 1 1 calc R . .
O2 O 0.25418(12) -0.10759(8) 0.22622(12) 0.0148(4) Uani 1 1 d . . .
O1 O 0.35687(14) -0.17931(9) 0.25545(14) 0.0233(4) Uani 1 1 d . . .
O3 O 0.29296(12) 0.07269(8) 0.27582(13) 0.0168(4) Uani 1 1 d . D .
O4 O 0.41980(13) 0.11361(8) 0.33676(12) 0.0173(4) Uani 1 1 d . D .
O5 O 0.09574(13) -0.05846(9) 0.29959(13) 0.0195(4) Uani 1 1 d . . .
O6 O 0.09943(13) -0.05328(9) 0.12141(13) 0.0192(4) Uani 1 1 d U . .
O7 O 0.19748(15) 0.05838(11) 0.09565(15) 0.0335(5) Uani 1 1 d U D .
O8 O 0.09915(14) 0.06542(10) 0.23616(17) 0.0317(5) Uani 1 1 d U . .
O9 O 0.78926(14) -0.04582(9) 0.21347(14) 0.0260(5) Uani 1 1 d . . .
O10 O 0.88380(15) -0.02062(10) 0.33979(14) 0.0306(5) Uani 1 1 d . . .
O11 O 0.74290(14) 0.02629(10) 0.31472(15) 0.0279(5) Uani 1 1 d . . .
O12 O 0.85899(15) 0.04770(9) 0.22071(15) 0.0291(5) Uani 1 1 d . . .
O13 O 0.30607(17) 0.18946(13) 0.01660(17) 0.0465(7) Uani 1 1 d . . .
O14 O 0.40175(18) 0.17329(11) 0.14630(16) 0.0383(6) Uani 1 1 d . . .
O15 O 0.42933(18) 0.25239(11) 0.04859(16) 0.0394(6) Uani 1 1 d . . .
O16 O 0.4550(2) 0.15469(14) 0.00381(19) 0.0587(9) Uani 1 1 d . . .
O17 O 0.9476(3) 0.2086(2) 0.1754(3) 0.132(2) Uani 1 1 d . . .
O18 O 0.9391(4) 0.21025(16) 0.0211(3) 0.1093(16) Uani 1 1 d . . .
O19 O 0.9988(2) 0.28991(17) 0.0959(3) 0.0863(13) Uani 1 1 d . . .
O20 O 0.8478(2) 0.27204(17) 0.0987(3) 0.0907(14) Uani 1 1 d . . .
O21 O 0.30525(15) 0.19541(9) 0.40025(15) 0.0290(5) Uani 1 1 d . . .
Yb1 Yb 0.217421(7) -0.009357(5) 0.227298(7) 0.01249(3) Uani 1 1 d . D .
C17B C 0.0667(5) 0.0884(3) 0.1402(5) 0.0242(16) Uiso 0.439(5) 1 d PU D 2
H17C H 0.0378 0.0556 0.1044 0.029 Uiso 0.439(5) 1 calc PR D 2
H17D H 0.0221 0.1208 0.1446 0.029 Uiso 0.439(5) 1 calc PR D 2
C12A C 0.1232(4) -0.1026(3) 0.0726(4) 0.0216(15) Uani 0.546(9) 1 d PU D 1
H12A H 0.0703 -0.1156 0.0338 0.026 Uiso 0.546(9) 1 calc PR D 1
H12B H 0.14 -0.1355 0.1145 0.026 Uiso 0.546(9) 1 calc PR D 1
C15A C 0.2040(4) 0.0500(2) 0.0098(4) 0.0280(14) Uani 0.561(5) 1 d PU D 1
H15A H 0.2191 0.0878 -0.0195 0.034 Uiso 0.561(5) 1 calc PR D 1
H15B H 0.1459 0.0353 -0.0182 0.034 Uiso 0.561(5) 1 calc PR D 1
C15B C 0.2746(5) 0.0541(3) 0.0323(4) 0.0205(15) Uani 0.439(5) 1 d PU D 2
H15C H 0.2638 0.0832 -0.0168 0.025 Uiso 0.439(5) 1 calc PR D 2
H15D H 0.3321 0.0649 0.0658 0.025 Uiso 0.439(5) 1 calc PR D 2
C12B C 0.1134(4) -0.0704(3) 0.0276(4) 0.0174(17) Uani 0.454(9) 1 d PU D 2
H12C H 0.0698 -0.1021 0.0088 0.021 Uiso 0.454(9) 1 calc PR D 2
H12D H 0.1008 -0.0356 -0.0118 0.021 Uiso 0.454(9) 1 calc PR D 2
H1W H 0.3359 0.165 0.3785 0.026 Uiso 1 1 d . . .
H2W H 0.3385 0.2086 0.4458 0.026 Uiso 1 1 d . . .

loop_
_atom_site_aniso_label
_atom_site_aniso_U_11
_atom_site_aniso_U_22
_atom_site_aniso_U_33
_atom_site_aniso_U_23
_atom_site_aniso_U_13
_atom_site_aniso_U_12
C1 0.0169(12) 0.0124(12) 0.0164(13) 0.0017(10) 0.0007(10) -0.0019(10)
C2 0.0214(13) 0.0130(12) 0.0124(12) 0.0035(10) -0.0023(10) -0.0033(10)
C3 0.0237(15) 0.0213(15) 0.0249(15) 0.0087(12) -0.0067(12) -0.0023(11)
C4 0.0347(18) 0.0350(18) 0.0204(15) 0.0120(13) -0.0130(13) -0.0144(14)
C5 0.0440(19) 0.0300(17) 0.0102(13) 0.0032(12) -0.0035(12) -0.0188(15)
C6 0.0294(15) 0.0214(15) 0.0119(12) -0.0008(11) 0.0055(11) -0.0116(12)
C8 0.049(2) 0.048(2) 0.037(2) -0.0226(17) 0.0300(17) -0.0303(18)
C9 0.0299(16) 0.0309(17) 0.0177(14) -0.0015(12) 0.0055(12) -0.0156(13)
C10 0.0245(16) 0.051(2) 0.0234(16) -0.0016(15) -0.0009(13) -0.0244(15)
C11 0.0165(15) 0.087(3) 0.0269(18) 0.0106(18) -0.0025(13) -0.0150(17)
C13 0.0286(16) 0.0422(19) 0.0178(15) -0.0132(13) 0.0001(12) -0.0139(14)
C14 0.0258(15) 0.045(2) 0.0259(16) 0.0199(14) -0.0066(12) -0.0093(14)
C16 0.049(2) 0.0245(17) 0.047(2) 0.0126(15) -0.0238(17) -0.0025(15)
C17A 0.026(3) 0.016(3) 0.045(3) 0.002(2) -0.010(2) 0.009(2)
C18 0.0157(15) 0.037(2) 0.090(3) -0.033(2) 0.0123(18) -0.0004(13)
C19 0.0190(16) 0.0329(19) 0.079(3) -0.0333(19) 0.0141(17) -0.0042(13)
C20 0.0223(14) 0.0267(15) 0.0140(13) -0.0074(11) 0.0034(11) -0.0048(11)
C21 0.0206(13) 0.0183(13) 0.0097(12) 0.0002(10) 0.0011(10) -0.0010(10)
C22 0.0220(14) 0.0250(15) 0.0150(13) -0.0024(11) 0.0034(11) 0.0039(11)
C23 0.0132(12) 0.0316(16) 0.0207(14) -0.0007(12) 0.0011(10) 0.0039(11)
C24 0.0134(12) 0.0210(13) 0.0145(12) -0.0003(10) -0.0018(10) -0.0025(10)
C25 0.0140(12) 0.0142(12) 0.0098(11) 0.0031(9) -0.0004(9) -0.0011(9)
C26 0.0179(12) 0.0130(12) 0.0110(12) 0.0038(10) 0.0001(10) -0.0003(10)
C27 0.0216(14) 0.0230(15) 0.0254(15) 0.0068(12) 0.0068(12) -0.0020(11)
C28 0.0254(17) 0.0312(19) 0.071(3) 0.0049(18) 0.0162(18) 0.0016(14)
C29 0.0261(17) 0.048(2) 0.0367(19) 0.0258(17) 0.0048(14) 0.0044(15)
C30 0.041(2) 0.090(3) 0.0222(18) 0.0047(19) -0.0010(16) 0.000(2)
C31 0.0203(14) 0.0224(15) 0.0230(15) 0.0053(12) 0.0030(11) 0.0044(11)
C32 0.0204(15) 0.0340(18) 0.045(2) 0.0116(15) 0.0088(14) 0.0048(13)
C7 0.0344(17) 0.0231(15) 0.0209(15) -0.0094(12) 0.0134(13) -0.0106(13)
C48 0.0286(17) 0.0290(17) 0.0349(18) -0.0092(14) -0.0005(14) -0.0010(13)
C51 0.0373(18) 0.0244(16) 0.0316(17) -0.0075(14) 0.0019(14) 0.0006(14)
C59 0.0341(18) 0.0261(17) 0.041(2) 0.0098(15) 0.0142(15) 0.0049(14)
C63 0.067(3) 0.034(2) 0.038(2) 0.0062(16) 0.025(2) 0.0057(19)
C64 0.061(3) 0.0291(18) 0.035(2) -0.0087(15) -0.0128(18) 0.0062(17)
C65 0.039(2) 0.044(2) 0.060(3) -0.023(2) -0.0181(18) 0.0190(17)
Cl1 0.0149(3) 0.0199(3) 0.0165(3) 0.0009(2) -0.0017(2) -0.0007(2)
Cl2 0.0381(4) 0.0394(5) 0.0196(4) -0.0106(3) 0.0005(3) 0.0123(3)
Cl3 0.0357(5) 0.0426(5) 0.0408(5) 0.0132(4) -0.0007(4) 0.0072(4)
N1 0.0197(11) 0.0152(11) 0.0109(10) -0.0003(8) 0.0013(8) -0.0047(9)
N2 0.0246(13) 0.0232(13) 0.0391(16) -0.0153(12) 0.0160(12) -0.0098(10)
N3 0.0204(12) 0.0286(13) 0.0111(11) 0.0024(9) -0.0037(9) -0.0094(10)
N4 0.0142(10) 0.0152(10) 0.0110(10) 0.0014(8) -0.0007(8) -0.0008(8)
N5 0.0187(11) 0.0171(12) 0.0264(13) 0.0047(10) 0.0025(10) -0.0003(9)
N6 0.0239(12) 0.0173(12) 0.0207(12) 0.0034(9) 0.0010(10) 0.0023(9)
O2 0.0149(9) 0.0149(9) 0.0140(9) 0.0002(7) -0.0027(7) -0.0010(7)
O1 0.0256(11) 0.0148(10) 0.0291(11) -0.0030(8) -0.0006(9) 0.0013(8)
O3 0.0137(9) 0.0137(9) 0.0228(10) -0.0002(8) 0.0002(7) 0.0004(7)
O4 0.0185(9) 0.0150(9) 0.0179(10) -0.0025(7) -0.0020(7) -0.0010(7)
O5 0.0170(9) 0.0215(10) 0.0201(10) -0.0010(8) 0.0029(8) -0.0059(8)
O6 0.0156(9) 0.0251(10) 0.0167(10) -0.0011(8) -0.0009(7) -0.0052(8)
O7 0.0227(11) 0.0441(14) 0.0326(13) 0.0225(11) -0.0063(9) -0.0006(10)
O8 0.0165(10) 0.0246(11) 0.0536(15) 0.0079(10) -0.0003(10) 0.0031(8)
O9 0.0263(11) 0.0238(11) 0.0272(11) -0.0066(9) -0.0027(9) -0.0010(9)
O10 0.0236(11) 0.0419(14) 0.0250(11) 0.0065(10) -0.0081(9) 0.0020(10)
O11 0.0233(11) 0.0327(12) 0.0283(12) -0.0065(9) 0.0053(9) 0.0042(9)
O12 0.0311(12) 0.0237(11) 0.0326(12) 0.0081(9) 0.0044(10) -0.0027(9)
O13 0.0345(14) 0.0651(19) 0.0393(15) -0.0119(13) -0.0030(11) 0.0050(13)
O14 0.0574(17) 0.0311(13) 0.0263(12) 0.0026(10) 0.0020(11) 0.0069(12)
O15 0.0479(16) 0.0435(15) 0.0267(13) 0.0065(11) 0.0012(11) -0.0009(12)
O16 0.0536(18) 0.078(2) 0.0439(17) -0.0365(15) -0.0032(13) 0.0275(16)
O17 0.118(4) 0.186(5) 0.101(3) 0.105(3) 0.066(3) 0.112(4)
O18 0.183(5) 0.051(2) 0.094(3) -0.029(2) 0.013(3) -0.022(3)
O19 0.048(2) 0.077(2) 0.132(4) -0.042(2) -0.004(2) -0.0174(18)
O20 0.0335(17) 0.092(3) 0.147(4) 0.069(3) 0.008(2) 0.0127(17)
O21 0.0330(12) 0.0196(11) 0.0346(13) -0.0067(9) 0.0041(10) 0.0054(9)
Yb1 0.01089(5) 0.01327(5) 0.01306(5) 0.00097(4) -0.00100(3) -0.00019(4)
C12A 0.020(3) 0.027(3) 0.017(3) -0.007(2) -0.003(2) -0.003(2)
C15A 0.039(4) 0.022(3) 0.021(3) 0.004(2) -0.013(2) -0.001(2)
C15B 0.025(3) 0.020(3) 0.016(3) 0.014(2) -0.001(2) -0.002(2)
C12B 0.020(3) 0.022(4) 0.009(3) -0.001(3) -0.005(2) -0.003(2)

loop_
_atom_type_symbol
_atom_type_description
_atom_type_scat_dispersion_real
_atom_type_scat_dispersion_imag
_atom_type_scat_source
C C 0.0033 0.0016 'International Tables Vol C Tables 4.2.6.8 and 6.1.1.4'
H H 0 0 'International Tables Vol C Tables 4.2.6.8 and 6.1.1.4'
Cl Cl 0.1484 0.1585 'International Tables Vol C Tables 4.2.6.8 and 6.1.1.4'
N N 0.0061 0.0033 'International Tables Vol C Tables 4.2.6.8 and 6.1.1.4'
O O 0.0106 0.006 'International Tables Vol C Tables 4.2.6.8 and 6.1.1.4'
Yb Yb -0.385 5.5486 'International Tables Vol C Tables 4.2.6.8 and 6.1.1.4'

loop_
_geom_angle_atom_site_label_1
_geom_angle_atom_site_label_2
_geom_angle_atom_site_label_3
_geom_angle
_geom_angle_publ_flag
O1 C1 O2 126.4(3) ?
O1 C1 C2 118.8(2) ?
O2 C1 C2 114.8(2) ?
N1 C2 C3 123.1(3) ?
N1 C2 C1 113.8(2) ?
C3 C2 C1 123.0(3) ?
C2 C3 C4 117.4(3) ?
C2 C3 H3 121.3 ?
C4 C3 H3 121.3 ?
C5 C4 C3 119.9(3) ?
C5 C4 H4 120.1 ?
C3 C4 H4 120.1 ?
C4 C5 C6 119.4(3) ?
C4 C5 H5 120.3 ?
C6 C5 H5 120.3 ?
N1 C6 C5 121.1(3) ?
N1 C6 C7 116.0(3) ?
C5 C6 C7 122.9(3) ?
N2 C8 C9 112.8(2) ?
N2 C8 H8A 109 ?
C9 C8 H8A 109 ?
N2 C8 H8B 109 ?
C9 C8 H8B 109 ?
H8A C8 H8B 107.8 ?
O5 C9 C8 106.8(3) ?
O5 C9 H9A 110.4 ?
C8 C9 H9A 110.4 ?
O5 C9 H9B 110.4 ?
C8 C9 H9B 110.4 ?
H9A C9 H9B 108.6 ?
O5 C10 C11 105.0(3) ?
O5 C10 H10A 110.7 ?
C11 C10 H10A 110.7 ?
O5 C10 H10B 110.7 ?
C11 C10 H10B 110.7 ?
H10A C10 H10B 108.8 ?
O6 C11 C10 109.0(3) ?
O6 C11 H11A 109.9 ?
C10 C11 H11A 109.9 ?
O6 C11 H11B 109.9 ?
C10 C11 H11B 109.9 ?
H11A C11 H11B 108.3 ?
C12B C13 N3 112.5(3) ?
N3 C13 C12A 114.8(3) ?
C12B C13 H13A 136.6 ?
N3 C13 H13A 108.6 ?
C12A C13 H13A 108.6 ?
C12B C13 H13B 71.9 ?
N3 C13 H13B 108.6 ?
C12A C13 H13B 108.6 ?
H13A C13 H13B 107.5 ?
C15B C14 N3 117.6(4) ?
N3 C14 C15A 110.2(3) ?
C15B C14 H14A 130.9 ?
N3 C14 H14A 109.6 ?
C15A C14 H14A 109.6 ?
C15B C14 H14B 68.4 ?
N3 C14 H14B 109.6 ?
C15A C14 H14B 109.6 ?
H14A C14 H14B 108.1 ?
C17B C16 O7 106.2(4) ?
C17B C16 C17A 57.9(4) ?
O7 C16 C17A 111.9(3) ?
C17B C16 H16A 56.7 ?
O7 C16 H16A 109.2 ?
C17A C16 H16A 109.2 ?
C17B C16 H16B 144.5 ?
O7 C16 H16B 109.2 ?
C17A C16 H16B 109.2 ?
H16A C16 H16B 107.9 ?
O8 C17A C16 99.7(4) ?
O8 C17A H17A 111.8 ?
C16 C17A H17A 111.8 ?
O8 C17A H17B 111.8 ?
C16 C17A H17B 111.8 ?
H17A C17A H17B 109.6 ?
O8 C18 C19 109.7(3) ?
O8 C18 H18A 109.7 ?
C19 C18 H18A 109.7 ?
O8 C18 H18B 109.7 ?
C19 C18 H18B 109.7 ?
H18A C18 H18B 108.2 ?
N2 C19 C18 109.7(3) ?
N2 C19 H19A 109.7 ?
C18 C19 H19A 109.7 ?
N2 C19 H19B 109.7 ?
C18 C19 H19B 109.7 ?
H19A C19 H19B 108.2 ?
N3 C20 C21 109.9(2) ?
N3 C20 H20A 109.7 ?
C21 C20 H20A 109.7 ?
N3 C20 H20B 109.7 ?
C21 C20 H20B 109.7 ?
H20A C20 H20B 108.2 ?
N4 C21 C22 121.4(2) ?
N4 C21 C20 116.3(2) ?
C22 C21 C20 122.3(2) ?
C23 C22 C21 119.4(3) ?
C23 C22 H22 120.3 ?
C21 C22 H22 120.3 ?
C22 C23 C24 119.1(3) ?
C22 C23 H23 120.4 ?
C24 C23 H23 120.4 ?
C25 C24 C23 117.8(2) ?
C25 C24 H24 121.1 ?
C23 C24 H24 121.1 ?
N4 C25 C24 123.5(2) ?
N4 C25 C26 113.4(2) ?
C24 C25 C26 123.0(2) ?
O4 C26 O3 126.1(2) ?
O4 C26 C25 119.0(2) ?
O3 C26 C25 114.9(2) ?
O4 C26 Yb1 156.61(19) ?
C25 C26 Yb1 81.31(14) ?
N5 C27 C28 113.5(2) ?
N5 C27 H27A 108.9 ?
C28 C27 H27A 108.9 ?
N5 C27 H27B 108.9 ?
C28 C27 H27B 108.9 ?
H27A C27 H27B 107.7 ?
C27 C28 H28A 109.5 ?
C27 C28 H28B 109.5 ?
H28A C28 H28B 109.5 ?
C27 C28 H28C 109.5 ?
H28A C28 H28C 109.5 ?
H28B C28 H28C 109.5 ?
N5 C29 C30 114.3(3) ?
N5 C29 H29A 108.7 ?
C30 C29 H29A 108.7 ?
N5 C29 H29B 108.7 ?
C30 C29 H29B 108.7 ?
H29A C29 H29B 107.6 ?
C29 C30 H30A 109.5 ?
C29 C30 H30B 109.5 ?
H30A C30 H30B 109.5 ?
C29 C30 H30C 109.5 ?
H30A C30 H30C 109.5 ?
H30B C30 H30C 109.5 ?
N5 C31 C32 112.2(2) ?
N5 C31 H31A 109.2 ?
C32 C31 H31A 109.2 ?
N5 C31 H31B 109.2 ?
C32 C31 H31B 109.2 ?
H31A C31 H31B 107.9 ?
C31 C32 H32A 109.5 ?
C31 C32 H32B 109.5 ?
H32A C32 H32B 109.5 ?
C31 C32 H32C 109.5 ?
H32A C32 H32C 109.5 ?
H32B C32 H32C 109.5 ?
N2 C7 C6 110.2(2) ?
N2 C7 H7A 109.6 ?
C6 C7 H7A 109.6 ?
N2 C7 H7B 109.6 ?
C6 C7 H7B 109.6 ?
H7A C7 H7B 108.1 ?
N6 C48 C65 113.8(3) ?
N6 C48 H48A 108.8 ?
C65 C48 H48A 108.8 ?
N6 C48 H48B 108.8 ?
C65 C48 H48B 108.8 ?
H48A C48 H48B 107.7 ?
C64 C51 N6 112.4(3) ?
C64 C51 H51A 109.1 ?
N6 C51 H51A 109.1 ?
C64 C51 H51B 109.1 ?
N6 C51 H51B 109.1 ?
H51A C51 H51B 107.9 ?
N6 C59 C63 112.6(3) ?
N6 C59 H59A 109.1 ?
C63 C59 H59A 109.1 ?
N6 C59 H59B 109.1 ?
C63 C59 H59B 109.1 ?
H59A C59 H59B 107.8 ?
C59 C63 H63A 109.5 ?
C59 C63 H63B 109.5 ?
H63A C63 H63B 109.5 ?
C59 C63 H63C 109.5 ?
H63A C63 H63C 109.5 ?
H63B C63 H63C 109.5 ?
C51 C64 H64A 109.5 ?
C51 C64 H64B 109.5 ?
H64A C64 H64B 109.5 ?
C51 C64 H64C 109.5 ?
H64A C64 H64C 109.5 ?
H64B C64 H64C 109.5 ?
C48 C65 H65A 109.5 ?
C48 C65 H65B 109.5 ?
H65A C65 H65B 109.5 ?
C48 C65 H65C 109.5 ?
H65A C65 H65C 109.5 ?
H65B C65 H65C 109.5 ?
O11 Cl1 O12 109.43(14) ?
O11 Cl1 O10 109.56(13) ?
O12 Cl1 O10 110.29(13) ?
O11 Cl1 O9 109.64(13) ?
O12 Cl1 O9 108.82(13) ?
O10 Cl1 O9 109.08(13) ?
O14 Cl2 O16 111.07(17) ?
O14 Cl2 O15 110.03(15) ?
O16 Cl2 O15 108.48(19) ?
O14 Cl2 O13 109.56(16) ?
O16 Cl2 O13 110.08(16) ?
O15 Cl2 O13 107.56(16) ?
O18 Cl3 O19 108.0(3) ?
O18 Cl3 O17 110.7(3) ?
O19 Cl3 O17 112.3(3) ?
O18 Cl3 O20 109.8(3) ?
O19 Cl3 O20 107.4(2) ?
O17 Cl3 O20 108.7(2) ?
C6 N1 C2 118.8(2) ?
C6 N1 Yb1 126.52(19) ?
C2 N1 Yb1 113.91(16) ?
C7 N2 C19 110.7(2) ?
C7 N2 C8 111.4(3) ?
C19 N2 C8 110.6(3) ?
C7 N2 Yb1 107.78(16) ?
C19 N2 Yb1 105.9(2) ?
C8 N2 Yb1 110.25(18) ?
C20 N3 C14 109.5(2) ?
C20 N3 C13 111.3(2) ?
C14 N3 C13 110.3(2) ?
C20 N3 Yb1 106.55(15) ?
C14 N3 Yb1 109.29(19) ?
C13 N3 Yb1 109.79(17) ?
C25 N4 C21 118.5(2) ?
C25 N4 Yb1 114.84(16) ?
C21 N4 Yb1 125.79(17) ?
C27 N5 C31 110.9(2) ?
C27 N5 C29 112.7(2) ?
C31 N5 C29 113.1(2) ?
C27 N5 H5N 106.5 ?
C31 N5 H5N 106.5 ?
C29 N5 H5N 106.5 ?
C59 N6 C48 114.8(3) ?
C59 N6 C51 111.7(2) ?
C48 N6 C51 110.8(2) ?
C59 N6 H6N 106.3 ?
C48 N6 H6N 106.3 ?
C51 N6 H6N 106.3 ?
C1 O2 Yb1 125.29(16) ?
C26 O3 Yb1 125.17(16) ?
C10 O5 C9 113.2(2) ?
C10 O5 Yb1 118.68(16) ?
C9 O5 Yb1 118.74(16) ?
C12A O6 C11 106.8(3) ?
C11 O6 C12B 120.6(3) ?
C12A O6 Yb1 117.3(2) ?
C11 O6 Yb1 114.35(18) ?
C12B O6 Yb1 124.7(3) ?
C15A O7 C16 105.0(3) ?
C16 O7 C15B 124.9(3) ?
C15A O7 Yb1 132.5(3) ?
C16 O7 Yb1 118.1(2) ?
C15B O7 Yb1 113.3(3) ?
C18 O8 C17A 101.0(3) ?
C18 O8 C17B 125.3(3) ?
C17A O8 C17B 57.3(3) ?
C18 O8 Yb1 123.5(2) ?
C17A O8 Yb1 115.8(3) ?
C17B O8 Yb1 110.8(3) ?
H1W O21 H2W 105.7 ?
O3 Yb1 O2 132.99(6) yes
O3 Yb1 O5 126.63(7) yes
O2 Yb1 O5 75.44(7) yes
O3 Yb1 O8 76.34(7) yes
O2 Yb1 O8 147.41(7) yes
O5 Yb1 O8 74.29(7) yes
O3 Yb1 O6 147.63(7) yes
O2 Yb1 O6 76.68(6) yes
O5 Yb1 O6 65.83(6) yes
O8 Yb1 O6 80.14(7) yes
O3 Yb1 O7 77.61(7) yes
O2 Yb1 O7 127.10(8) yes
O5 Yb1 O7 125.19(7) yes
O8 Yb1 O7 64.81(8) yes
O6 Yb1 O7 72.36(7) yes
O3 Yb1 N4 65.71(7) yes
O2 Yb1 N4 77.74(7) yes
O5 Yb1 N4 149.73(7) yes
O8 Yb1 N4 134.43(7) yes
O6 Yb1 N4 120.74(7) yes
O7 Yb1 N4 82.63(7) yes
O3 Yb1 N1 77.14(7) yes
O2 Yb1 N1 64.73(7) yes
O5 Yb1 N1 81.97(7) yes
O8 Yb1 N1 121.83(8) yes
O6 Yb1 N1 134.86(7) yes
O7 Yb1 N1 150.95(7) yes
N4 Yb1 N1 74.04(7) yes
O3 Yb1 N3 112.97(7) yes
O2 Yb1 N3 66.57(7) yes
O5 Yb1 N3 120.27(6) yes
O8 Yb1 N3 120.58(8) yes
O6 Yb1 N3 61.83(6) yes
O7 Yb1 N3 61.19(8) yes
N4 Yb1 N3 59.01(7) yes
N1 Yb1 N3 117.33(7) yes
O3 Yb1 N2 66.57(7) yes
O2 Yb1 N2 110.35(7) yes
O5 Yb1 N2 60.63(7) yes
O8 Yb1 N2 63.71(8) yes
O6 Yb1 N2 121.06(7) yes
O7 Yb1 N2 122.26(8) yes
N4 Yb1 N2 117.81(7) yes
N1 Yb1 N2 58.33(8) yes
N3 Yb1 N2 175.65(8) yes
O3 Yb1 C26 19.21(6) yes
O2 Yb1 C26 114.73(7) yes
O5 Yb1 C26 135.85(6) yes
O8 Yb1 C26 95.51(7) yes
O6 Yb1 C26 156.13(6) yes
O7 Yb1 C26 84.50(7) yes
N4 Yb1 C26 48.20(7) yes
N1 Yb1 C26 67.10(7) yes
N3 Yb1 C26 102.11(6) yes
N2 Yb1 C26 76.18(7) yes
C16 C17B O8 107.5(5) ?
C16 C17B H17C 110.2 ?
O8 C17B H17C 110.2 ?
C16 C17B H17D 110.2 ?
O8 C17B H17D 110.2 ?
H17C C17B H17D 108.5 ?
O6 C12A C13 112.7(4) ?
O6 C12A H12A 109.1 ?
C13 C12A H12A 109.1 ?
O6 C12A H12B 109.1 ?
C13 C12A H12B 109.1 ?
H12A C12A H12B 107.8 ?
O7 C15A C14 107.7(4) ?
O7 C15A H15A 110.2 ?
C14 C15A H15A 110.2 ?
O7 C15A H15B 110.2 ?
C14 C15A H15B 110.2 ?
H15A C15A H15B 108.5 ?
C14 C15B O7 113.1(5) ?
C14 C15B H15C 109 ?
O7 C15B H15C 109 ?
C14 C15B H15D 109 ?
O7 C15B H15D 109 ?
H15C C15B H15D 107.8 ?
C13 C12B O6 113.1(4) ?
C13 C12B H12C 109 ?
O6 C12B H12C 109 ?
C13 C12B H12D 109 ?
O6 C12B H12D 109 ?
H12C C12B H12D 107.8 ?

loop_
_geom_bond_atom_site_label_1
_geom_bond_atom_site_label_2
_geom_bond_distance
_geom_bond_publ_flag
C1 O1 1.236(3) ?
C1 O2 1.274(3) ?
C1 C2 1.507(4) ?
C2 N1 1.343(3) ?
C2 C3 1.386(4) ?
C3 C4 1.392(4) ?
C3 H3 0.95 ?
C4 C5 1.368(5) ?
C4 H4 0.95 ?
C5 C6 1.395(4) ?
C5 H5 0.95 ?
C6 N1 1.342(3) ?
C6 C7 1.505(4) ?
C8 N2 1.490(4) ?
C8 C9 1.514(4) ?
C8 H8A 0.99 ?
C8 H8B 0.99 ?
C9 O5 1.430(3) ?
C9 H9A 0.99 ?
C9 H9B 0.99 ?
C10 O5 1.429(3) ?
C10 C11 1.496(5) ?
C10 H10A 0.99 ?
C10 H10B 0.99 ?
C11 O6 1.435(4) ?
C11 H11A 0.99 ?
C11 H11B 0.99 ?
C13 C12B 1.380(7) ?
C13 N3 1.480(4) ?
C13 C12A 1.486(6) ?
C13 H13A 0.99 ?
C13 H13B 0.99 ?
C14 C15B 1.296(7) ?
C14 N3 1.479(4) ?
C14 C15A 1.615(7) ?
C14 H14A 0.99 ?
C14 H14B 0.99 ?
C16 C17B 1.327(8) ?
C16 O7 1.424(4) ?
C16 C17A 1.620(7) ?
C16 H16A 0.99 ?
C16 H16B 0.99 ?
C17A O8 1.440(6) ?
C17A H17A 0.99 ?
C17A H17B 0.99 ?
C18 O8 1.439(4) ?
C18 C19 1.502(5) ?
C18 H18A 0.99 ?
C18 H18B 0.99 ?
C19 N2 1.470(4) ?
C19 H19A 0.99 ?
C19 H19B 0.99 ?
C20 N3 1.467(4) ?
C20 C21 1.504(4) ?
C20 H20A 0.99 ?
C20 H20B 0.99 ?
C21 N4 1.341(3) ?
C21 C22 1.388(4) ?
C22 C23 1.381(4) ?
C22 H22 0.95 ?
C23 C24 1.390(4) ?
C23 H23 0.95 ?
C24 C25 1.377(3) ?
C24 H24 0.95 ?
C25 N4 1.338(3) ?
C25 C26 1.517(4) ?
C26 O4 1.235(3) ?
C26 O3 1.272(3) ?
C26 Yb1 3.161(3) ?
C27 N5 1.498(3) ?
C27 C28 1.502(4) ?
C27 H27A 0.99 ?
C27 H27B 0.99 ?
C28 H28A 0.98 ?
C28 H28B 0.98 ?
C28 H28C 0.98 ?
C29 N5 1.507(4) ?
C29 C30 1.515(6) ?
C29 H29A 0.99 ?
C29 H29B 0.99 ?
C30 H30A 0.98 ?
C30 H30B 0.98 ?
C30 H30C 0.98 ?
C31 N5 1.507(4) ?
C31 C32 1.515(4) ?
C31 H31A 0.99 ?
C31 H31B 0.99 ?
C32 H32A 0.98 ?
C32 H32B 0.98 ?
C32 H32C 0.98 ?
C7 N2 1.463(4) ?
C7 H7A 0.99 ?
C7 H7B 0.99 ?
C48 N6 1.500(4) ?
C48 C65 1.508(5) ?
C48 H48A 0.99 ?
C48 H48B 0.99 ?
C51 C64 1.498(5) ?
C51 N6 1.514(4) ?
C51 H51A 0.99 ?
C51 H51B 0.99 ?
C59 N6 1.486(4) ?
C59 C63 1.502(5) ?
C59 H59A 0.99 ?
C59 H59B 0.99 ?
C63 H63A 0.98 ?
C63 H63B 0.98 ?
C63 H63C 0.98 ?
C64 H64A 0.98 ?
C64 H64B 0.98 ?
C64 H64C 0.98 ?
C65 H65A 0.98 ?
C65 H65B 0.98 ?
C65 H65C 0.98 ?
Cl1 O11 1.436(2) ?
Cl1 O12 1.438(2) ?
Cl1 O10 1.441(2) ?
Cl1 O9 1.441(2) ?
Cl2 O14 1.430(2) ?
Cl2 O16 1.432(3) ?
Cl2 O15 1.444(3) ?
Cl2 O13 1.453(3) ?
Cl3 O18 1.392(4) ?
Cl3 O19 1.402(3) ?
Cl3 O17 1.409(3) ?
Cl3 O20 1.429(3) ?
N1 Yb1 2.534(2) yes
N2 Yb1 2.884(3) yes
N3 Yb1 2.865(2) yes
N4 Yb1 2.499(2) yes
N5 H5N 0.93 ?
N6 H6N 0.93 ?
O2 Yb1 2.2737(18) yes
O3 Yb1 2.2526(18) yes
O5 Yb1 2.4317(18) yes
O6 C12A 1.385(6) ?
O6 C12B 1.484(6) ?
O6 Yb1 2.4868(19) yes
O7 C15A 1.309(6) ?
O7 C15B 1.538(7) ?
O7 Yb1 2.491(2) yes
O8 C17B 1.572(7) ?
O8 Yb1 2.440(2) yes
O21 H1W 0.894 ?
O21 H2W 0.867 ?
C17B H17C 0.99 ?
C17B H17D 0.99 ?
C12A H12A 0.99 ?
C12A H12B 0.99 ?
C15A H15A 0.99 ?
C15A H15B 0.99 ?
C15B H15C 0.99 ?
C15B H15D 0.99 ?
C12B H12C 0.99 ?
C12B H12D 0.99 ?

loop_
_geom_hbond_atom_site_label_D
_geom_hbond_atom_site_label_H
_geom_hbond_atom_site_label_A
_geom_hbond_distance_DH
_geom_hbond_distance_HA
_geom_hbond_distance_DA
_geom_hbond_angle_DHA
_geom_hbond_site_symmetry_A
N5 H5N O21 0.93 1.83 2.752(3) 170.5 4_566
N6 H6N O1 0.93 1.81 2.738(3) 176.1 2_655
O21 H1W O4 0.894 1.8384 2.718(3) 167.56 .
O21 H1W O3 0.894 2.6341 3.325(3) 134.80 .
O21 H2W O15 0.867 2.162 3.025(3) 173.43 4_566
O21 H2W O13 0.867 2.582 3.117(4) 120.92 4_566

loop_
_geom_torsion_atom_site_label_1
_geom_torsion_atom_site_label_2
_geom_torsion_atom_site_label_3
_geom_torsion_atom_site_label_4
_geom_torsion
O1 C1 C2 N1 -176.5(2)
O2 C1 C2 N1 1.8(3)
O1 C1 C2 C3 -0.7(4)
O2 C1 C2 C3 177.6(3)
N1 C2 C3 C4 2.7(4)
C1 C2 C3 C4 -172.6(3)
C2 C3 C4 C5 2.3(4)
C3 C4 C5 C6 -3.5(5)
C4 C5 C6 N1 -0.3(4)
C4 C5 C6 C7 178.3(3)
N2 C8 C9 O5 -44.3(4)
O5 C10 C11 O6 56.9(4)
C17B C16 C17A O8 47.7(4)
O7 C16 C17A O8 -48.2(4)
O8 C18 C19 N2 -59.8(4)
N3 C20 C21 N4 24.9(3)
N3 C20 C21 C22 -153.5(3)
N4 C21 C22 C23 -0.5(4)
C20 C21 C22 C23 177.8(3)
C21 C22 C23 C24 -3.6(4)
C22 C23 C24 C25 3.2(4)
C23 C24 C25 N4 1.2(4)
C23 C24 C25 C26 -177.0(2)
N4 C25 C26 O4 180.0(2)
C24 C25 C26 O4 -1.7(4)
N4 C25 C26 O3 0.1(3)
C24 C25 C26 O3 178.4(2)
N4 C25 C26 Yb1 12.25(19)
C24 C25 C26 Yb1 -169.4(2)
N1 C6 C7 N2 24.1(3)
C5 C6 C7 N2 -154.6(3)
C5 C6 N1 C2 5.2(4)
C7 C6 N1 C2 -173.5(2)
C5 C6 N1 Yb1 -163.9(2)
C7 C6 N1 Yb1 17.4(3)
C3 C2 N1 C6 -6.5(4)
C1 C2 N1 C6 169.3(2)
C3 C2 N1 Yb1 163.9(2)
C1 C2 N1 Yb1 -20.3(3)
C6 C7 N2 C19 -160.7(3)
C6 C7 N2 C8 75.8(3)
C6 C7 N2 Yb1 -45.2(3)
C18 C19 N2 C7 162.6(3)
C18 C19 N2 C8 -73.5(4)
C18 C19 N2 Yb1 46.0(3)
C9 C8 N2 C7 -109.1(3)
C9 C8 N2 C19 127.3(3)
C9 C8 N2 Yb1 10.5(4)
C21 C20 N3 C14 72.0(3)
C21 C20 N3 C13 -165.8(2)
C21 C20 N3 Yb1 -46.1(2)
C15B C14 N3 C20 -112.0(4)
C15A C14 N3 C20 -157.5(3)
C15B C14 N3 C13 125.2(4)
C15A C14 N3 C13 79.7(4)
C15B C14 N3 Yb1 4.4(5)
C15A C14 N3 Yb1 -41.1(3)
C12B C13 N3 C20 158.8(4)
C12A C13 N3 C20 114.7(4)
C12B C13 N3 C14 -79.4(4)
C12A C13 N3 C14 -123.5(4)
C12B C13 N3 Yb1 41.1(4)
C12A C13 N3 Yb1 -3.0(4)
C24 C25 N4 C21 -5.2(4)
C26 C25 N4 C21 173.1(2)
C24 C25 N4 Yb1 164.6(2)
C26 C25 N4 Yb1 -17.0(3)
C22 C21 N4 C25 4.8(4)
C20 C21 N4 C25 -173.6(2)
C22 C21 N4 Yb1 -163.8(2)
C20 C21 N4 Yb1 17.8(3)
C28 C27 N5 C31 163.7(3)
C28 C27 N5 C29 -68.3(4)
C32 C31 N5 C27 -170.5(3)
C32 C31 N5 C29 61.7(3)
C30 C29 N5 C27 -75.5(3)
C30 C29 N5 C31 51.4(4)
C63 C59 N6 C48 59.3(4)
C63 C59 N6 C51 -173.5(3)
C65 C48 N6 C59 62.5(4)
C65 C48 N6 C51 -65.2(4)
C64 C51 N6 C59 69.6(4)
C64 C51 N6 C48 -161.0(3)
O1 C1 O2 Yb1 -159.5(2)
C2 C1 O2 Yb1 22.4(3)
O4 C26 O3 Yb1 -158.9(2)
C25 C26 O3 Yb1 21.0(3)
C11 C10 O5 C9 168.8(3)
C11 C10 O5 Yb1 -45.1(3)
C8 C9 O5 C10 -146.3(3)
C8 C9 O5 Yb1 67.5(3)
C10 C11 O6 C12A 86.5(4)
C10 C11 O6 C12B 128.2(4)
C10 C11 O6 Yb1 -45.0(4)
C17B C16 O7 C15A 117.0(5)
C17A C16 O7 C15A 178.3(4)
C17B C16 O7 C15B 160.8(5)
C17A C16 O7 C15B -137.9(4)
C17B C16 O7 Yb1 -42.5(4)
C17A C16 O7 Yb1 18.8(4)
C19 C18 O8 C17A -88.0(4)
C19 C18 O8 C17B -145.6(4)
C19 C18 O8 Yb1 43.4(4)
C16 C17A O8 C18 -164.0(3)
C16 C17A O8 C17B -39.0(4)
C16 C17A O8 Yb1 60.1(4)
C26 O3 Yb1 O2 20.4(2)
C26 O3 Yb1 O5 125.71(19)
C26 O3 Yb1 O8 -176.1(2)
C26 O3 Yb1 O6 -131.58(19)
C26 O3 Yb1 O7 -109.4(2)
C26 O3 Yb1 N4 -21.98(19)
C26 O3 Yb1 N1 56.1(2)
C26 O3 Yb1 N3 -58.4(2)
C26 O3 Yb1 N2 116.9(2)
C1 O2 Yb1 O3 14.8(2)
C1 O2 Yb1 O5 -112.1(2)
C1 O2 Yb1 O8 -134.4(2)
C1 O2 Yb1 O6 179.8(2)
C1 O2 Yb1 O7 124.5(2)
C1 O2 Yb1 N4 53.7(2)
C1 O2 Yb1 N1 -24.23(19)
C1 O2 Yb1 N3 115.0(2)
C1 O2 Yb1 N2 -61.6(2)
C1 O2 Yb1 C26 22.1(2)
C10 O5 Yb1 O3 162.4(2)
C9 O5 Yb1 O3 -53.3(2)
C10 O5 Yb1 O2 -64.4(2)
C9 O5 Yb1 O2 79.9(2)
C10 O5 Yb1 O8 103.4(2)
C9 O5 Yb1 O8 -112.3(2)
C10 O5 Yb1 O6 17.3(2)
C9 O5 Yb1 O6 161.6(2)
C10 O5 Yb1 O7 61.0(2)
C9 O5 Yb1 O7 -154.67(19)
C10 O5 Yb1 N4 -92.7(2)
C9 O5 Yb1 N4 51.6(2)
C10 O5 Yb1 N1 -130.2(2)
C9 O5 Yb1 N1 14.04(19)
C10 O5 Yb1 N3 -13.2(2)
C9 O5 Yb1 N3 131.07(19)
C10 O5 Yb1 N2 171.7(2)
C9 O5 Yb1 N2 -44.03(19)
C10 O5 Yb1 C26 -175.0(2)
C9 O5 Yb1 C26 -30.8(2)
C18 O8 Yb1 O3 -83.4(2)
C17A O8 Yb1 O3 41.7(3)
C17B O8 Yb1 O3 104.4(3)
C18 O8 Yb1 O2 73.9(3)
C17A O8 Yb1 O2 -161.0(3)
C17B O8 Yb1 O2 -98.3(3)
C18 O8 Yb1 O5 51.5(2)
C17A O8 Yb1 O5 176.6(3)
C17B O8 Yb1 O5 -120.7(3)
C18 O8 Yb1 O6 119.0(2)
C17A O8 Yb1 O6 -115.9(3)
C17B O8 Yb1 O6 -53.2(3)
C18 O8 Yb1 O7 -166.0(2)
C17A O8 Yb1 O7 -40.9(3)
C17B O8 Yb1 O7 21.8(3)
C18 O8 Yb1 N4 -117.2(2)
C17A O8 Yb1 N4 7.9(3)
C17B O8 Yb1 N4 70.6(3)
C18 O8 Yb1 N1 -18.3(2)
C17A O8 Yb1 N1 106.8(3)
C17B O8 Yb1 N1 169.5(3)
C18 O8 Yb1 N3 167.7(2)
C17A O8 Yb1 N3 -67.2(3)
C17B O8 Yb1 N3 -4.5(3)
C18 O8 Yb1 N2 -13.1(2)
C17A O8 Yb1 N2 112.0(3)
C17B O8 Yb1 N2 174.7(3)
C18 O8 Yb1 C26 -84.7(2)
C17A O8 Yb1 C26 40.4(3)
C17B O8 Yb1 C26 103.1(3)
C12A O6 Yb1 O3 128.7(3)
C11 O6 Yb1 O3 -105.1(2)
C12B O6 Yb1 O3 82.0(4)
C12A O6 Yb1 O2 -30.6(3)
C11 O6 Yb1 O2 95.6(2)
C12B O6 Yb1 O2 -77.3(4)
C12A O6 Yb1 O5 -110.4(3)
C11 O6 Yb1 O5 15.8(2)
C12B O6 Yb1 O5 -157.1(4)
C12A O6 Yb1 O8 172.4(3)
C11 O6 Yb1 O8 -61.3(2)
C12B O6 Yb1 O8 125.8(4)
C12A O6 Yb1 O7 105.9(3)
C11 O6 Yb1 O7 -127.8(2)
C12B O6 Yb1 O7 59.3(4)
C12A O6 Yb1 N4 36.1(3)
C11 O6 Yb1 N4 162.4(2)
C12B O6 Yb1 N4 -10.5(4)
C12A O6 Yb1 N1 -61.9(3)
C11 O6 Yb1 N1 64.3(3)
C12B O6 Yb1 N1 -108.6(4)
C12A O6 Yb1 N3 39.7(3)
C11 O6 Yb1 N3 165.9(2)
C12B O6 Yb1 N3 -6.9(3)
C12A O6 Yb1 N2 -136.6(3)
C11 O6 Yb1 N2 -10.3(2)
C12B O6 Yb1 N2 176.8(3)
C12A O6 Yb1 C26 91.2(3)
C11 O6 Yb1 C26 -142.6(2)
C12B O6 Yb1 C26 44.6(4)
C15A O7 Yb1 O3 135.3(4)
C16 O7 Yb1 O3 -71.9(2)
C15B O7 Yb1 O3 87.4(3)
C15A O7 Yb1 O2 0.1(4)
C16 O7 Yb1 O2 152.9(2)
C15B O7 Yb1 O2 -47.8(3)
C15A O7 Yb1 O5 -98.4(4)
C16 O7 Yb1 O5 54.4(2)
C15B O7 Yb1 O5 -146.2(3)
C15A O7 Yb1 O8 -144.1(4)
C16 O7 Yb1 O8 8.7(2)
C15B O7 Yb1 O8 168.0(3)
C15A O7 Yb1 O6 -56.9(4)
C16 O7 Yb1 O6 95.8(2)
C15B O7 Yb1 O6 -104.8(3)
C15A O7 Yb1 N4 68.7(4)
C16 O7 Yb1 N4 -138.6(2)
C15B O7 Yb1 N4 20.8(3)
C15A O7 Yb1 N1 105.2(4)
C16 O7 Yb1 N1 -102.1(2)
C15B O7 Yb1 N1 57.3(4)
C15A O7 Yb1 N3 10.1(4)
C16 O7 Yb1 N3 162.9(2)
C15B O7 Yb1 N3 -37.8(3)
C15A O7 Yb1 N2 -173.0(4)
C16 O7 Yb1 N2 -20.2(2)
C15B O7 Yb1 N2 139.1(3)
C15A O7 Yb1 C26 117.1(4)
C16 O7 Yb1 C26 -90.1(2)
C15B O7 Yb1 C26 69.2(3)
C25 N4 Yb1 O3 19.45(17)
C21 N4 Yb1 O3 -171.5(2)
C25 N4 Yb1 O2 -130.28(18)
C21 N4 Yb1 O2 38.7(2)
C25 N4 Yb1 O5 -102.2(2)
C21 N4 Yb1 O5 66.8(3)
C25 N4 Yb1 O8 55.8(2)
C21 N4 Yb1 O8 -135.2(2)
C25 N4 Yb1 O6 163.52(16)
C21 N4 Yb1 O6 -27.5(2)
C25 N4 Yb1 O7 99.14(18)
C21 N4 Yb1 O7 -91.9(2)
C25 N4 Yb1 N1 -63.37(18)
C21 N4 Yb1 N1 105.6(2)
C25 N4 Yb1 N3 159.9(2)
C21 N4 Yb1 N3 -31.14(19)
C25 N4 Yb1 N2 -23.6(2)
C21 N4 Yb1 N2 145.4(2)
C25 N4 Yb1 C26 9.94(16)
C21 N4 Yb1 C26 178.9(2)
C6 N1 Yb1 O3 39.9(2)
C2 N1 Yb1 O3 -129.63(19)
C6 N1 Yb1 O2 -168.3(2)
C2 N1 Yb1 O2 22.16(17)
C6 N1 Yb1 O5 -90.6(2)
C2 N1 Yb1 O5 99.80(18)
C6 N1 Yb1 O8 -24.8(2)
C2 N1 Yb1 O8 165.63(17)
C6 N1 Yb1 O6 -134.3(2)
C2 N1 Yb1 O6 56.2(2)
C6 N1 Yb1 O7 70.1(3)
C2 N1 Yb1 O7 -99.4(2)
C6 N1 Yb1 N4 108.0(2)
C2 N1 Yb1 N4 -61.57(18)
C6 N1 Yb1 N3 149.3(2)
C2 N1 Yb1 N3 -20.2(2)
C6 N1 Yb1 N2 -30.3(2)
C2 N1 Yb1 N2 160.1(2)
C6 N1 Yb1 C26 57.2(2)
C2 N1 Yb1 C26 -112.39(19)
C20 N3 Yb1 O3 77.78(17)
C14 N3 Yb1 O3 -40.50(19)
C13 N3 Yb1 O3 -161.60(19)
C20 N3 Yb1 O2 -50.80(16)
C14 N3 Yb1 O2 -169.07(19)
C13 N3 Yb1 O2 69.8(2)
C20 N3 Yb1 O5 -106.04(17)
C14 N3 Yb1 O5 135.69(17)
C13 N3 Yb1 O5 14.6(2)
C20 N3 Yb1 O8 165.06(16)
C14 N3 Yb1 O8 46.78(19)
C13 N3 Yb1 O8 -74.3(2)
C20 N3 Yb1 O6 -137.77(18)
C14 N3 Yb1 O6 103.95(19)
C13 N3 Yb1 O6 -17.15(19)
C20 N3 Yb1 O7 137.83(18)
C14 N3 Yb1 O7 19.56(17)
C13 N3 Yb1 O7 -101.5(2)
C20 N3 Yb1 N4 38.65(16)
C14 N3 Yb1 N4 -79.63(18)
C13 N3 Yb1 N4 159.3(2)
C20 N3 Yb1 N1 -9.18(19)
C14 N3 Yb1 N1 -127.45(17)
C13 N3 Yb1 N1 111.4(2)
C20 N3 Yb1 C26 61.12(17)
C14 N3 Yb1 C26 -57.15(18)
C13 N3 Yb1 C26 -178.3(2)
C7 N2 Yb1 O3 -51.33(18)
C19 N2 Yb1 O3 67.22(18)
C8 N2 Yb1 O3 -173.1(3)
C7 N2 Yb1 O2 77.86(19)
C19 N2 Yb1 O2 -163.59(17)
C8 N2 Yb1 O2 -43.9(3)
C7 N2 Yb1 O5 136.8(2)
C19 N2 Yb1 O5 -104.68(19)
C8 N2 Yb1 O5 15.0(2)
C7 N2 Yb1 O8 -137.2(2)
C19 N2 Yb1 O8 -18.60(17)
C8 N2 Yb1 O8 101.0(3)
C7 N2 Yb1 O6 164.22(17)
C19 N2 Yb1 O6 -77.23(19)
C8 N2 Yb1 O6 42.4(3)
C7 N2 Yb1 O7 -107.97(19)
C19 N2 Yb1 O7 10.6(2)
C8 N2 Yb1 O7 130.2(2)
C7 N2 Yb1 N4 -8.7(2)
C19 N2 Yb1 N4 109.87(18)
C8 N2 Yb1 N4 -130.5(2)
C7 N2 Yb1 N1 37.64(18)
C19 N2 Yb1 N1 156.2(2)
C8 N2 Yb1 N1 -84.2(2)
C7 N2 Yb1 C26 -33.75(18)
C19 N2 Yb1 C26 84.80(18)
C8 N2 Yb1 C26 -155.6(3)
O4 C26 Yb1 O3 47.1(4)
C25 C26 Yb1 O3 -160.8(3)
O4 C26 Yb1 O2 -116.6(5)
O3 C26 Yb1 O2 -163.74(19)
C25 C26 Yb1 O2 35.46(15)
O4 C26 Yb1 O5 -22.2(5)
O3 C26 Yb1 O5 -69.3(2)
C25 C26 Yb1 O5 129.89(13)
O4 C26 Yb1 O8 50.9(5)
O3 C26 Yb1 O8 3.8(2)
C25 C26 Yb1 O8 -157.04(14)
O4 C26 Yb1 O6 128.9(4)
O3 C26 Yb1 O6 81.8(3)
C25 C26 Yb1 O6 -79.0(2)
O4 C26 Yb1 O7 114.9(5)
O3 C26 Yb1 O7 67.7(2)
C25 C26 Yb1 O7 -93.06(14)
O4 C26 Yb1 N4 -160.1(5)
O3 C26 Yb1 N4 152.8(2)
C25 C26 Yb1 N4 -8.04(13)
O4 C26 Yb1 N1 -71.4(5)
O3 C26 Yb1 N1 -118.5(2)
C25 C26 Yb1 N1 80.66(14)
O4 C26 Yb1 N3 173.8(5)
O3 C26 Yb1 N3 126.7(2)
C25 C26 Yb1 N3 -34.12(14)
O4 C26 Yb1 N2 -10.3(5)
O3 C26 Yb1 N2 -57.4(2)
C25 C26 Yb1 N2 141.78(15)
O7 C16 C17B O8 61.5(5)
C17A C16 C17B O8 -44.5(4)
C18 O8 C17B C16 132.4(4)
C17A O8 C17B C16 52.5(5)
Yb1 O8 C17B C16 -55.6(5)
C11 O6 C12A C13 170.9(3)
C12B O6 C12A C13 53.2(5)
Yb1 O6 C12A C13 -59.2(5)
C12B C13 C12A O6 -59.3(5)
N3 C13 C12A O6 36.8(6)
C16 O7 C15A C14 170.5(3)
C15B O7 C15A C14 45.5(4)
Yb1 O7 C15A C14 -34.1(6)
C15B C14 C15A O7 -61.2(5)
N3 C14 C15A O7 48.1(5)
N3 C14 C15B O7 -39.5(6)
C15A C14 C15B O7 50.5(4)
C15A O7 C15B C14 -66.8(6)
C16 O7 C15B C14 -141.2(4)
Yb1 O7 C15B C14 61.1(5)
N3 C13 C12B O6 -48.7(6)
C12A C13 C12B O6 53.6(5)
C12A O6 C12B C13 -59.8(5)
C11 O6 C12B C13 -139.5(4)
Yb1 O6 C12B C13 33.0(6)
